data_4033513
loop_
_publ_author_name
'Kim, Seung Hyeon'
'Lee, Juhoon'
'Vargas-Z\'u\~niga, Gabriela I'
'Lynch, Vincent M.'
'Hay, Benjamin P.'
'Sessler, Jonathan L.'
'Kim, Sung Kuk'

_publ_section_title
;
 Pyrrole- and Naphthobipyrrole-Strapped Calix[4]pyrroles as Azide Anion
 Receptors.
;
_journal_issue 5
_journal_name_full 'The Journal of organic chemistry'
_journal_page_first 2686
_journal_page_last 2693
_journal_paper_doi 10.1021/acs.joc.7b03135
_journal_volume 83
_journal_year 2018
_chemical_formula_moiety 'C38 H45 N5 O2, Cs 1+, N3 1-, 1.5 C2 H6 O, C H Cl3'
_chemical_formula_sum 'C42 H55 Cl3 Cs N8 O5.5'
_chemical_formula_weight 999.20
_space_group_IT_number 2
_space_group_name_Hall '-P 1'
_space_group_name_H-M_alt 'P -1'
_symmetry_cell_setting triclinic
_symmetry_space_group_name_Hall '-P 1'
_symmetry_space_group_name_H-M 'P -1'
_atom_sites_solution_hydrogens geom
_atom_sites_solution_primary direct
_atom_sites_solution_secondary difmap
_audit_creation_method SHELXL-97
_cell_angle_alpha 85.082(7)
_cell_angle_beta 81.850(7)
_cell_angle_gamma 69.799(7)
_cell_formula_units_Z 2
_cell_length_a 11.4410(12)
_cell_length_b 14.034(2)
_cell_length_c 15.1610(18)
_cell_measurement_reflns_used 8982
_cell_measurement_temperature 153(2)
_cell_measurement_theta_max 27.5
_cell_measurement_theta_min 2.0
_cell_volume 2259.7(5)
_computing_cell_refinement 'Collect software, Nonius B.V. 1998'
_computing_data_collection 'Collect software, Nonius B.V. 1998'
_computing_data_reduction
; 
DENZO and Scalepack (Otwinoski and Minor, 1997) 
;
_computing_molecular_graphics 'XP SHELXTL/PC, Siemens Analytical'
_computing_structure_refinement 'XL SHELXTL/PC, Siemens Analytical'
_computing_structure_solution
; 
  
SIR97 - Altomare A., Burla M.C., Camalli M., Cascarano G.L., Giacovazzo C., 
Guagliardi A., Moliterni A.G.G., Polidori G.,Spagna R. 
;
_diffrn_ambient_temperature 153(2)
_diffrn_measured_fraction_theta_full 0.977
_diffrn_measured_fraction_theta_max 0.977
_diffrn_measurement_device_type 'Nonius Kappa CCD'
_diffrn_measurement_method \w-scans
_diffrn_radiation_monochromator graphite
_diffrn_radiation_source 'fine-focus sealed tube'
_diffrn_radiation_type MoK\a
_diffrn_radiation_wavelength 0.71075
_diffrn_reflns_av_R_equivalents 0.0483
_diffrn_reflns_av_sigmaI/netI 0.0839
_diffrn_reflns_limit_h_max 14
_diffrn_reflns_limit_h_min -14
_diffrn_reflns_limit_k_max 18
_diffrn_reflns_limit_k_min -18
_diffrn_reflns_limit_l_max 19
_diffrn_reflns_limit_l_min -19
_diffrn_reflns_number 17329
_diffrn_reflns_theta_full 27.42
_diffrn_reflns_theta_max 27.42
_diffrn_reflns_theta_min 3.04
_exptl_absorpt_coefficient_mu 1.050
_exptl_absorpt_correction_T_max 1.00
_exptl_absorpt_correction_T_min 0.854
_exptl_absorpt_correction_type multi-scan
_exptl_absorpt_process_details
; 
DENZO and Scalepack (Otwinoski and Minor, 1997) 
;
_exptl_crystal_colour colorless
_exptl_crystal_density_diffrn 1.469
_exptl_crystal_density_method 'not measured'
_exptl_crystal_description prisms
_exptl_crystal_F_000 1026
_exptl_crystal_size_max 0.23
_exptl_crystal_size_mid 0.16
_exptl_crystal_size_min 0.12
_refine_diff_density_max 1.255
_refine_diff_density_min -1.632
_refine_diff_density_rms 0.141
_refine_ls_extinction_method none
_refine_ls_goodness_of_fit_ref 1.468
_refine_ls_hydrogen_treatment constr
_refine_ls_matrix_type full
_refine_ls_number_parameters 588
_refine_ls_number_reflns 10050
_refine_ls_number_restraints 57
_refine_ls_restrained_S_all 1.466
_refine_ls_R_factor_all 0.1399
_refine_ls_R_factor_gt 0.0808
_refine_ls_shift/su_max 0.019
_refine_ls_shift/su_mean 0.001
_refine_ls_structure_factor_coef Fsqd
_refine_ls_weighting_details 'calc w=1/[\s^2^(Fo^2^)+(0.0520P)^2^+4.0766P] where P=(Fo^2^+2Fc^2^)/3'
_refine_ls_weighting_scheme calc
_refine_ls_wR_factor_gt 0.1699
_refine_ls_wR_factor_ref 0.1942
_reflns_number_gt 6579
_reflns_number_total 10050
_reflns_threshold_expression >2sigma(I)
_cod_data_source_file jo7b03135_si_002.cif
_cod_data_source_block shelxl
_cod_depositor_comments
;
The following automatic conversions were performed:

'_symmetry_cell_setting' value 'Triclinic' changed to 'triclinic'
according to
/home/data/users/saulius/crontab/automatic-downloads/rss-feeds/ACS/lib/dictionaries/cif_core.dic
dictionary named 'cif_core.dic' version 2.4.2 from 2011-04-26.

Automatic conversion script
Id: cif_fix_values 4973 2017-02-22 13:04:09Z antanas 

 Adding full bibliography for 4033513.cif.
;
_cod_original_sg_symbol_H-M P-1
_cod_original_formula_sum 'C42 H55 Cl3 Cs N8 O5.50'
_cod_database_code 4033513

loop_
_symmetry_equiv_pos_as_xyz
'x, y, z'
'-x, -y, -z'

loop_
_atom_site_label
_atom_site_type_symbol
_atom_site_fract_x
_atom_site_fract_y
_atom_site_fract_z
_atom_site_U_iso_or_equiv
_atom_site_adp_type
_atom_site_occupancy
_atom_site_symmetry_multiplicity
_atom_site_calc_flag
_atom_site_refinement_flags
_atom_site_disorder_assembly
_atom_site_disorder_group
Cs1 Cs 0.09394(4) 0.16218(3) 0.27575(3) 0.04228(16) Uani 1 1 d . . .
Cl1A Cl 0.5241(3) 0.6338(4) 0.3303(3) 0.1492(16) Uani 1 1 d . . .
Cl2A Cl 0.2646(3) 0.7460(2) 0.3614(2) 0.1145(10) Uani 1 1 d . . .
Cl3A Cl 0.3525(4) 0.5361(3) 0.4094(3) 0.1488(16) Uani 1 1 d . . .
C1AA C 0.3725(10) 0.6322(7) 0.3374(7) 0.083(3) Uani 1 1 d . . .
H1AA H 0.3607 0.6163 0.2769 0.100 Uiso 1 1 calc R . .
N1 N 0.0670(5) 0.3966(4) 0.1752(3) 0.0318(11) Uani 1 1 d . . .
H1 H 0.1422 0.3954 0.1830 0.038 Uiso 1 1 calc R . .
N2 N 0.1533(5) 0.3458(4) 0.3832(3) 0.0332(12) Uani 1 1 d . . .
H2 H 0.2082 0.3595 0.3419 0.040 Uiso 1 1 calc R . .
N3 N 0.3925(4) 0.1276(3) 0.3110(3) 0.0276(11) Uani 1 1 d . . .
H3 H 0.4034 0.1825 0.2840 0.033 Uiso 1 1 calc R . .
N4 N 0.3083(4) 0.1809(3) 0.1003(3) 0.0298(11) Uani 1 1 d . . .
H4 H 0.3380 0.2241 0.1200 0.036 Uiso 1 1 calc R . .
N5 N 0.6695(5) 0.2697(4) 0.1206(4) 0.0428(14) Uani 1 1 d . . .
H5 H 0.6016 0.3194 0.1404 0.051 Uiso 1 1 calc R . .
O1 O 0.6391(4) 0.2742(4) 0.3055(3) 0.0434(11) Uani 1 1 d . . .
O2 O 0.8307(4) 0.1553(4) 0.3103(3) 0.0526(13) Uani 1 1 d . . .
O3 O 0.6582(5) 0.2606(4) -0.1153(3) 0.0592(14) Uani 1 1 d . . .
O4 O 0.5151(4) 0.3537(4) -0.0091(3) 0.0462(12) Uani 1 1 d . . .
N1A N 0.3327(5) 0.3371(4) 0.2178(3) 0.0343(12) Uani 1 1 d . . .
N2A N 0.3878(5) 0.3959(4) 0.2040(3) 0.0366(12) Uani 1 1 d . . .
N3A N 0.4438(7) 0.4521(5) 0.1906(5) 0.0616(18) Uani 1 1 d . . .
C1 C 0.0390(6) 0.3622(4) 0.1010(4) 0.0295(13) Uani 1 1 d . . .
C2 C -0.0855(6) 0.3741(5) 0.1154(4) 0.0330(14) Uani 1 1 d . . .
H2A H -0.1315 0.3558 0.0763 0.040 Uiso 1 1 calc R . .
C3 C -0.1343(6) 0.4190(5) 0.1997(4) 0.0362(15) Uani 1 1 d . . .
H3A H -0.2188 0.4362 0.2264 0.043 Uiso 1 1 calc R . .
C4 C -0.0387(5) 0.4329(4) 0.2352(4) 0.0326(14) Uani 1 1 d . . .
C5 C -0.0340(6) 0.4773(5) 0.3215(4) 0.0401(16) Uani 1 1 d . . .
C6 C 0.0246(6) 0.3934(5) 0.3886(4) 0.0361(15) Uani 1 1 d . . .
C7 C -0.0264(6) 0.3508(5) 0.4610(4) 0.0437(17) Uani 1 1 d . . .
H7 H -0.1133 0.3682 0.4816 0.052 Uiso 1 1 calc R . .
C8 C 0.0714(6) 0.2768(5) 0.4999(4) 0.0381(15) Uani 1 1 d . . .
H8 H 0.0619 0.2353 0.5515 0.046 Uiso 1 1 calc R . .
C9 C 0.1827(6) 0.2739(4) 0.4516(4) 0.0315(14) Uani 1 1 d . . .
C10 C 0.3170(5) 0.2068(5) 0.4607(4) 0.0307(13) Uani 1 1 d . . .
C11 C 0.3525(5) 0.1190(4) 0.4001(4) 0.0302(13) Uani 1 1 d . . .
C12 C 0.3453(6) 0.0244(5) 0.4159(4) 0.0366(15) Uani 1 1 d . . .
H12 H 0.3187 -0.0028 0.4716 0.044 Uiso 1 1 calc R . .
C13 C 0.3847(6) -0.0268(4) 0.3338(4) 0.0360(15) Uani 1 1 d . . .
H13 H 0.3900 -0.0946 0.3255 0.043 Uiso 1 1 calc R . .
C14 C 0.4134(5) 0.0379(4) 0.2696(4) 0.0264(13) Uani 1 1 d . . .
C15 C 0.4600(5) 0.0258(4) 0.1719(4) 0.0280(13) Uani 1 1 d . . .
C16 C 0.3533(5) 0.0761(4) 0.1165(4) 0.0248(12) Uani 1 1 d . . .
C17 C 0.2805(5) 0.0383(4) 0.0763(4) 0.0309(14) Uani 1 1 d . . .
H17 H 0.2876 -0.0313 0.0769 0.037 Uiso 1 1 calc R . .
C18 C 0.1929(6) 0.1193(4) 0.0337(4) 0.0317(14) Uani 1 1 d . . .
H18 H 0.1317 0.1136 0.0000 0.038 Uiso 1 1 calc R . .
C19 C 0.2109(5) 0.2074(4) 0.0489(4) 0.0281(13) Uani 1 1 d . . .
C20 C 0.1405(6) 0.3181(4) 0.0241(4) 0.0320(14) Uani 1 1 d . . .
C21 C -0.1698(7) 0.5361(6) 0.3620(5) 0.055(2) Uani 1 1 d . . .
H21A H -0.2093 0.5914 0.3203 0.083 Uiso 1 1 calc R . .
H21B H -0.1678 0.5644 0.4184 0.083 Uiso 1 1 calc R . .
H21C H -0.2181 0.4897 0.3729 0.083 Uiso 1 1 calc R . .
C22 C 0.0392(7) 0.5514(5) 0.3039(5) 0.0481(18) Uani 1 1 d . . .
H22A H 0.1249 0.5154 0.2773 0.072 Uiso 1 1 calc R . .
H22B H 0.0418 0.5795 0.3603 0.072 Uiso 1 1 calc R . .
H22C H -0.0023 0.6067 0.2630 0.072 Uiso 1 1 calc R . .
C23 C 0.3245(7) 0.1651(5) 0.5581(4) 0.0413(16) Uani 1 1 d . . .
H23A H 0.2618 0.1316 0.5751 0.062 Uiso 1 1 calc R . .
H23B H 0.3080 0.2212 0.5976 0.062 Uiso 1 1 calc R . .
H23C H 0.4085 0.1159 0.5636 0.062 Uiso 1 1 calc R . .
C24 C 0.5141(6) -0.0883(4) 0.1510(5) 0.0389(15) Uani 1 1 d . . .
H24A H 0.5817 -0.1232 0.1876 0.058 Uiso 1 1 calc R . .
H24B H 0.5472 -0.0958 0.0878 0.058 Uiso 1 1 calc R . .
H24C H 0.4475 -0.1183 0.1645 0.058 Uiso 1 1 calc R . .
C25 C 0.5654(5) 0.0702(5) 0.1453(4) 0.0346(14) Uani 1 1 d . . .
H25A H 0.5336 0.1430 0.1567 0.052 Uiso 1 1 calc R . .
H25B H 0.5952 0.0605 0.0818 0.052 Uiso 1 1 calc R . .
H25C H 0.6348 0.0356 0.1805 0.052 Uiso 1 1 calc R . .
C26 C 0.0774(6) 0.3231(5) -0.0587(4) 0.0391(15) Uani 1 1 d . . .
H26A H 0.0122 0.2917 -0.0448 0.059 Uiso 1 1 calc R . .
H26B H 0.1399 0.2865 -0.1063 0.059 Uiso 1 1 calc R . .
H26C H 0.0393 0.3942 -0.0782 0.059 Uiso 1 1 calc R . .
C27 C 0.4050(5) 0.2714(5) 0.4372(4) 0.0339(14) Uani 1 1 d . . .
H27A H 0.3970 0.2986 0.3751 0.041 Uiso 1 1 calc R . .
H27B H 0.3741 0.3302 0.4763 0.041 Uiso 1 1 calc R . .
C28 C 0.5428(6) 0.2178(5) 0.4455(4) 0.0388(15) Uani 1 1 d . . .
H28A H 0.5544 0.2044 0.5094 0.047 Uiso 1 1 calc R . .
H28B H 0.5710 0.1514 0.4169 0.047 Uiso 1 1 calc R . .
C29 C 0.6228(7) 0.2787(6) 0.4031(5) 0.0469(18) Uani 1 1 d . . .
H29A H 0.5829 0.3503 0.4203 0.056 Uiso 1 1 calc R . .
H29B H 0.7059 0.2517 0.4252 0.056 Uiso 1 1 calc R . .
C30 C 0.7476(6) 0.2089(5) 0.2680(5) 0.0426(17) Uani 1 1 d . . .
C31 C 0.7564(6) 0.2078(5) 0.1711(5) 0.0403(16) Uani 1 1 d . . .
C32 C 0.8486(6) 0.1406(6) 0.1155(5) 0.0476(18) Uani 1 1 d . . .
H32 H 0.9214 0.0889 0.1329 0.057 Uiso 1 1 calc R . .
C33 C 0.8157(7) 0.1619(6) 0.0303(5) 0.0497(19) Uani 1 1 d . . .
H33 H 0.8616 0.1273 -0.0216 0.060 Uiso 1 1 calc R . .
C34 C 0.7047(6) 0.2423(5) 0.0336(5) 0.0434(17) Uani 1 1 d . . .
C35 C 0.6266(7) 0.2858(6) -0.0386(5) 0.0468(18) Uani 1 1 d . . .
C36 C 0.4280(7) 0.4017(6) -0.0747(5) 0.0476(18) Uani 1 1 d . . .
H36A H 0.4754 0.3972 -0.1351 0.057 Uiso 1 1 calc R . .
H36B H 0.3858 0.4745 -0.0622 0.057 Uiso 1 1 calc R . .
C37 C 0.3311(6) 0.3517(5) -0.0726(4) 0.0365(15) Uani 1 1 d . . .
H37A H 0.3729 0.2771 -0.0705 0.044 Uiso 1 1 calc R . .
H37B H 0.2910 0.3708 -0.1283 0.044 Uiso 1 1 calc R . .
C38 C 0.2287(6) 0.3817(5) 0.0082(4) 0.0347(14) Uani 1 1 d . . .
H38A H 0.2702 0.3754 0.0625 0.042 Uiso 1 1 calc R . .
H38B H 0.1771 0.4540 -0.0002 0.042 Uiso 1 1 calc R . .
O1B O 0.0973(9) -0.1096(10) 0.1997(6) 0.084(3) Uani 0.66 1 d PDU A 1
C2B C 0.0303(15) -0.1788(12) 0.2187(12) 0.080(5) Uani 0.66 1 d PDU A 1
H2B1 H 0.0543 -0.2191 0.2743 0.096 Uiso 0.66 1 calc PR A 1
H2B2 H 0.0519 -0.2264 0.1696 0.096 Uiso 0.66 1 calc PR A 1
C3B C -0.1049(14) -0.1227(13) 0.2291(12) 0.079(5) Uani 0.66 1 d PDU A 1
H3B1 H -0.1249 -0.0721 0.2746 0.119 Uiso 0.66 1 calc PR A 1
H3B2 H -0.1506 -0.1701 0.2473 0.119 Uiso 0.66 1 calc PR A 1
H3B3 H -0.1296 -0.0884 0.1722 0.119 Uiso 0.66 1 calc PR A 1
O1BA O 0.0850(18) -0.0526(15) 0.2369(15) 0.078(6) Uani 0.34 1 d PDU . 2
C2BA C -0.010(2) -0.092(2) 0.2754(15) 0.072(7) Uani 0.34 1 d PDU . 2
H2B3 H -0.0860 -0.0353 0.2976 0.086 Uiso 0.34 1 calc PR . 2
H2B4 H 0.0189 -0.1384 0.3267 0.086 Uiso 0.34 1 calc PR . 2
C3BA C -0.042(4) -0.146(3) 0.210(2) 0.089(12) Uani 0.34 1 d PDU . 2
H3B4 H -0.0494 -0.1066 0.1530 0.134 Uiso 0.34 1 calc PR . 2
H3B5 H -0.1220 -0.1565 0.2311 0.134 Uiso 0.34 1 calc PR . 2
H3B6 H 0.0241 -0.2125 0.2006 0.134 Uiso 0.34 1 calc PR . 2
O1C O 0.0865(13) -0.0337(10) 0.3682(10) 0.087(4) Uani 0.50 1 d PU . -1
C2C C -0.002(3) -0.036(2) 0.440(2) 0.120(10) Uani 0.50 1 d PU . -1
H2C1 H -0.0803 -0.0271 0.4147 0.144 Uiso 0.50 1 calc PR . -1
H2C2 H 0.0263 -0.1053 0.4670 0.144 Uiso 0.50 1 calc PR . -1
C3C C -0.031(3) 0.026(2) 0.504(3) 0.107(10) Uani 0.50 1 d PU . -1
H3C1 H 0.0387 0.0094 0.5399 0.160 Uiso 0.50 1 calc PR . -1
H3C2 H -0.1057 0.0205 0.5421 0.160 Uiso 0.50 1 calc PR . -1
H3C3 H -0.0497 0.0961 0.4796 0.160 Uiso 0.50 1 calc PR . -1

loop_
_atom_site_aniso_label
_atom_site_aniso_U_11
_atom_site_aniso_U_22
_atom_site_aniso_U_33
_atom_site_aniso_U_23
_atom_site_aniso_U_13
_atom_site_aniso_U_12
Cs1 0.0300(2) 0.0485(3) 0.0465(3) 0.00261(19) -0.00070(17) -0.01353(18)
Cl1A 0.092(2) 0.248(5) 0.125(3) -0.057(3) 0.006(2) -0.075(3)
Cl2A 0.115(2) 0.089(2) 0.126(3) -0.0063(18) -0.013(2) -0.0167(18)
Cl3A 0.163(4) 0.090(2) 0.150(3) 0.011(2) 0.042(3) -0.015(2)
C1AA 0.089(7) 0.075(6) 0.088(7) -0.002(5) 0.005(6) -0.036(6)
N1 0.026(3) 0.034(3) 0.031(3) 0.001(2) -0.004(2) -0.004(2)
N2 0.028(3) 0.039(3) 0.028(3) 0.000(2) 0.001(2) -0.008(2)
N3 0.029(3) 0.026(3) 0.028(3) 0.000(2) -0.003(2) -0.009(2)
N4 0.033(3) 0.026(3) 0.031(3) -0.002(2) -0.003(2) -0.011(2)
N5 0.038(3) 0.052(4) 0.044(3) -0.005(3) 0.003(3) -0.025(3)
O1 0.033(2) 0.062(3) 0.037(3) -0.003(2) -0.001(2) -0.019(2)
O2 0.034(3) 0.066(3) 0.055(3) -0.001(3) -0.004(2) -0.013(2)
O3 0.060(3) 0.082(4) 0.041(3) -0.012(3) 0.003(3) -0.032(3)
O4 0.044(3) 0.056(3) 0.040(3) 0.002(2) 0.001(2) -0.022(2)
N1A 0.035(3) 0.032(3) 0.038(3) 0.001(2) -0.004(2) -0.013(2)
N2A 0.037(3) 0.037(3) 0.036(3) -0.005(2) 0.001(2) -0.013(3)
N3A 0.075(5) 0.053(4) 0.068(5) -0.007(3) 0.012(4) -0.043(4)
C1 0.034(3) 0.022(3) 0.028(3) -0.003(2) -0.005(3) -0.003(2)
C2 0.033(3) 0.035(3) 0.033(3) 0.001(3) -0.010(3) -0.012(3)
C3 0.033(3) 0.033(3) 0.036(4) 0.003(3) 0.001(3) -0.005(3)
C4 0.028(3) 0.031(3) 0.029(3) -0.002(3) -0.002(3) 0.001(3)
C5 0.035(4) 0.037(4) 0.038(4) -0.008(3) -0.005(3) 0.002(3)
C6 0.029(3) 0.041(4) 0.031(3) -0.010(3) 0.000(3) 0.000(3)
C7 0.031(3) 0.060(5) 0.033(4) -0.007(3) 0.010(3) -0.011(3)
C8 0.035(4) 0.049(4) 0.027(3) 0.001(3) 0.000(3) -0.010(3)
C9 0.034(3) 0.030(3) 0.025(3) -0.003(3) 0.001(3) -0.005(3)
C10 0.029(3) 0.036(3) 0.023(3) -0.003(3) -0.001(2) -0.006(3)
C11 0.026(3) 0.033(3) 0.028(3) 0.002(3) -0.007(3) -0.005(3)
C12 0.045(4) 0.030(3) 0.035(4) 0.010(3) -0.006(3) -0.015(3)
C13 0.043(4) 0.022(3) 0.042(4) 0.003(3) -0.007(3) -0.010(3)
C14 0.022(3) 0.022(3) 0.033(3) -0.002(2) -0.008(2) -0.004(2)
C15 0.025(3) 0.024(3) 0.035(3) -0.006(2) 0.001(3) -0.008(2)
C16 0.026(3) 0.025(3) 0.024(3) -0.002(2) 0.001(2) -0.011(2)
C17 0.032(3) 0.026(3) 0.034(3) -0.002(3) 0.000(3) -0.010(3)
C18 0.033(3) 0.034(3) 0.030(3) -0.007(3) -0.002(3) -0.012(3)
C19 0.026(3) 0.033(3) 0.021(3) -0.002(2) 0.000(2) -0.006(2)
C20 0.036(3) 0.028(3) 0.030(3) -0.001(3) -0.002(3) -0.010(3)
C21 0.042(4) 0.058(5) 0.045(4) -0.017(4) 0.003(3) 0.011(4)
C22 0.061(5) 0.035(4) 0.042(4) -0.010(3) -0.008(4) -0.006(3)
C23 0.047(4) 0.044(4) 0.030(4) 0.003(3) -0.008(3) -0.012(3)
C24 0.040(4) 0.025(3) 0.047(4) -0.007(3) -0.008(3) -0.003(3)
C25 0.027(3) 0.040(4) 0.037(4) -0.011(3) 0.002(3) -0.012(3)
C26 0.043(4) 0.041(4) 0.032(4) -0.001(3) -0.006(3) -0.011(3)
C27 0.032(3) 0.035(3) 0.034(3) -0.007(3) -0.004(3) -0.009(3)
C28 0.036(4) 0.047(4) 0.033(4) -0.005(3) -0.005(3) -0.012(3)
C29 0.039(4) 0.060(5) 0.048(4) -0.011(4) -0.004(3) -0.023(3)
C30 0.032(4) 0.050(4) 0.051(4) 0.000(3) 0.001(3) -0.024(3)
C31 0.034(4) 0.051(4) 0.042(4) -0.001(3) -0.003(3) -0.022(3)
C32 0.034(4) 0.063(5) 0.052(5) -0.009(4) 0.000(3) -0.024(3)
C33 0.038(4) 0.069(5) 0.050(5) -0.015(4) 0.007(3) -0.031(4)
C34 0.040(4) 0.059(5) 0.041(4) -0.007(3) 0.001(3) -0.031(4)
C35 0.046(4) 0.063(5) 0.041(4) -0.003(4) 0.004(3) -0.035(4)
C36 0.052(4) 0.052(4) 0.038(4) 0.007(3) 0.000(3) -0.021(4)
C37 0.045(4) 0.035(3) 0.029(3) 0.003(3) -0.001(3) -0.015(3)
C38 0.040(4) 0.030(3) 0.032(3) 0.005(3) -0.004(3) -0.011(3)
O1B 0.068(6) 0.121(9) 0.059(6) -0.014(6) 0.008(5) -0.031(6)
C2B 0.073(8) 0.091(9) 0.076(8) 0.004(7) -0.009(7) -0.028(7)
C3B 0.070(10) 0.088(11) 0.073(10) 0.001(8) 0.018(8) -0.032(9)
O1BA 0.080(9) 0.060(8) 0.106(10) 0.000(7) -0.008(8) -0.041(7)
C2BA 0.080(11) 0.065(10) 0.073(11) 0.005(8) -0.005(8) -0.032(8)
C3BA 0.10(2) 0.086(18) 0.083(19) -0.029(14) -0.030(17) -0.024(16)
O1C 0.086(7) 0.076(7) 0.105(8) -0.003(6) -0.014(6) -0.034(6)
C2C 0.128(13) 0.115(12) 0.122(13) -0.002(9) -0.019(9) -0.047(9)
C3C 0.12(2) 0.11(2) 0.087(13) 0.027(15) -0.004(14) -0.057(15)

loop_
_atom_type_symbol
_atom_type_description
_atom_type_scat_dispersion_real
_atom_type_scat_dispersion_imag
_atom_type_scat_source
C C 0.0033 0.0016 'International Tables Vol C Tables 4.2.6.8 and 6.1.1.4'
H H 0.0000 0.0000 'International Tables Vol C Tables 4.2.6.8 and 6.1.1.4'
N N 0.0061 0.0033 'International Tables Vol C Tables 4.2.6.8 and 6.1.1.4'
O O 0.0106 0.0060 'International Tables Vol C Tables 4.2.6.8 and 6.1.1.4'
Cs Cs -0.3680 2.1192 'International Tables Vol C Tables 4.2.6.8 and 6.1.1.4'
Cl Cl 0.1484 0.1585 'International Tables Vol C Tables 4.2.6.8 and 6.1.1.4'

loop_
_geom_angle_atom_site_label_1
_geom_angle_atom_site_label_2
_geom_angle_atom_site_label_3
_geom_angle
_geom_angle_site_symmetry_1
_geom_angle_site_symmetry_3
O1C Cs1 O2 68.1(3) . 1_455
O1C Cs1 O1BA 38.5(5) . .
O2 Cs1 O1BA 68.2(4) 1_455 .
O1C Cs1 N3 95.3(3) . .
O2 Cs1 N3 159.20(13) 1_455 .
O1BA Cs1 N3 107.1(4) . .
O1C Cs1 N4 124.6(3) . .
O2 Cs1 N4 139.37(13) 1_455 .
O1BA Cs1 N4 98.2(4) . .
N3 Cs1 N4 60.24(11) . .
O1C Cs1 N1 173.7(3) . .
O2 Cs1 N1 105.72(13) 1_455 .
O1BA Cs1 N1 141.6(4) . .
N3 Cs1 N1 90.40(12) . .
N4 Cs1 N1 60.78(11) . .
O1C Cs1 C14 81.8(3) . .
O2 Cs1 C14 149.30(14) 1_455 .
O1BA Cs1 C14 84.7(4) . .
N3 Cs1 C14 23.34(12) . .
N4 Cs1 C14 55.99(13) . .
N1 Cs1 C14 104.49(12) . .
O1C Cs1 N2 122.2(3) . .
O2 Cs1 N2 116.64(13) 1_455 .
O1BA Cs1 N2 159.2(4) . .
N3 Cs1 N2 60.68(11) . .
N4 Cs1 N2 89.94(11) . .
N1 Cs1 N2 58.70(12) . .
C14 Cs1 N2 84.01(12) . .
O1C Cs1 C16 101.4(3) . .
O2 Cs1 C16 137.33(13) 1_455 .
O1BA Cs1 C16 78.5(4) . .
N3 Cs1 C16 55.94(12) . .
N4 Cs1 C16 23.30(12) . .
N1 Cs1 C16 84.08(12) . .
C14 Cs1 C16 41.87(13) . .
N2 Cs1 C16 104.05(12) . .
O1C Cs1 C11 83.0(3) . .
O2 Cs1 C11 137.47(14) 1_455 .
O1BA Cs1 C11 107.4(4) . .
N3 Cs1 C11 22.48(12) . .
N4 Cs1 C11 82.67(12) . .
N1 Cs1 C11 101.57(13) . .
C14 Cs1 C11 37.54(13) . .
N2 Cs1 C11 54.50(12) . .
C16 Cs1 C11 76.93(13) . .
O1C Cs1 C6 123.8(3) . .
O2 Cs1 C6 95.48(14) 1_455 .
O1BA Cs1 C6 158.7(4) . .
N3 Cs1 C6 83.22(12) . .
N4 Cs1 C6 103.10(13) . .
N1 Cs1 C6 54.17(13) . .
C14 Cs1 C6 106.54(13) . .
N2 Cs1 C6 22.55(12) . .
C16 Cs1 C6 121.97(14) . .
C11 Cs1 C6 74.97(14) . .
O1C Cs1 C19 128.9(3) . .
O2 Cs1 C19 117.29(14) 1_455 .
O1BA Cs1 C19 93.2(4) . .
N3 Cs1 C19 82.68(12) . .
N4 Cs1 C19 22.48(12) . .
N1 Cs1 C19 54.49(12) . .
C14 Cs1 C19 76.94(13) . .
N2 Cs1 C19 101.17(13) . .
C16 Cs1 C19 37.48(13) . .
C11 Cs1 C19 105.06(13) . .
C6 Cs1 C19 106.73(14) . .
Cl2A C1AA Cl3A 112.9(6) . .
Cl2A C1AA Cl1A 112.3(6) . .
Cl3A C1AA Cl1A 111.0(6) . .
Cl2A C1AA H1AA 106.7 . .
Cl3A C1AA H1AA 106.7 . .
Cl1A C1AA H1AA 106.7 . .
C4 N1 C1 110.8(5) . .
C4 N1 Cs1 85.7(3) . .
C1 N1 Cs1 87.3(3) . .
C4 N1 H1 124.6 . .
C1 N1 H1 124.6 . .
Cs1 N1 H1 96.1 . .
C9 N2 C6 110.1(5) . .
C9 N2 Cs1 85.8(3) . .
C6 N2 Cs1 83.8(3) . .
C9 N2 H2 124.9 . .
C6 N2 H2 124.9 . .
Cs1 N2 H2 99.1 . .
C11 N3 C14 110.6(5) . .
C11 N3 Cs1 86.4(3) . .
C14 N3 Cs1 80.8(3) . .
C11 N3 H3 124.7 . .
C14 N3 H3 124.7 . .
Cs1 N3 H3 101.3 . .
C19 N4 C16 110.4(5) . .
C19 N4 Cs1 86.3(3) . .
C16 N4 Cs1 81.0(3) . .
C19 N4 H4 124.8 . .
C16 N4 H4 124.8 . .
Cs1 N4 H4 101.2 . .
C31 N5 C34 108.7(6) . .
C31 N5 H5 125.6 . .
C34 N5 H5 125.6 . .
C30 O1 C29 116.6(5) . .
C30 O2 Cs1 122.1(4) . 1_655
C35 O4 C36 117.4(5) . .
N3A N2A N1A 178.8(7) . .
C2 C1 N1 106.7(5) . .
C2 C1 C20 132.2(5) . .
N1 C1 C20 121.1(5) . .
C2 C1 Cs1 88.8(4) . .
N1 C1 Cs1 70.4(3) . .
C20 C1 Cs1 104.7(3) . .
C1 C2 C3 107.7(5) . .
C1 C2 Cs1 70.5(3) . .
C3 C2 Cs1 78.5(3) . .
C1 C2 H2A 126.1 . .
C3 C2 H2A 126.1 . .
Cs1 C2 H2A 116.8 . .
C4 C3 C2 108.3(5) . .
C4 C3 Cs1 69.7(3) . .
C2 C3 Cs1 80.1(3) . .
C4 C3 H3A 125.9 . .
C2 C3 H3A 125.9 . .
Cs1 C3 H3A 116.3 . .
C3 C4 N1 106.5(5) . .
C3 C4 C5 132.1(6) . .
N1 C4 C5 121.4(5) . .
C3 C4 Cs1 89.6(4) . .
N1 C4 Cs1 71.9(3) . .
C5 C4 Cs1 104.2(4) . .
C4 C5 C6 110.6(5) . .
C4 C5 C22 110.2(5) . .
C6 C5 C22 110.6(6) . .
C4 C5 C21 108.9(5) . .
C6 C5 C21 107.9(6) . .
C22 C5 C21 108.6(6) . .
C7 C6 N2 106.7(6) . .
C7 C6 C5 132.0(6) . .
N2 C6 C5 121.3(6) . .
C7 C6 Cs1 88.4(4) . .
N2 C6 Cs1 73.6(3) . .
C5 C6 Cs1 104.7(4) . .
C6 C7 C8 108.1(6) . .
C6 C7 Cs1 70.7(4) . .
C8 C7 Cs1 80.2(4) . .
C6 C7 H7 126.0 . .
C8 C7 H7 126.0 . .
Cs1 C7 H7 115.3 . .
C9 C8 C7 108.8(6) . .
C9 C8 Cs1 71.6(4) . .
C7 C8 Cs1 78.6(4) . .
C9 C8 H8 125.6 . .
C7 C8 H8 125.6 . .
Cs1 C8 H8 116.1 . .
C8 C9 N2 106.2(5) . .
C8 C9 C10 131.9(6) . .
N2 C9 C10 121.8(5) . .
C8 C9 Cs1 87.4(4) . .
N2 C9 Cs1 72.0(3) . .
C10 C9 Cs1 104.3(3) . .
C11 C10 C9 108.8(5) . .
C11 C10 C23 108.9(5) . .
C9 C10 C23 108.5(5) . .
C11 C10 C27 111.7(5) . .
C9 C10 C27 109.2(5) . .
C23 C10 C27 109.6(5) . .
C12 C11 N3 107.2(5) . .
C12 C11 C10 130.7(6) . .
N3 C11 C10 121.9(5) . .
C12 C11 Cs1 84.4(4) . .
N3 C11 Cs1 71.1(3) . .
C10 C11 Cs1 106.8(3) . .
C11 C12 C13 107.7(5) . .
C11 C12 Cs1 74.2(4) . .
C13 C12 Cs1 76.1(4) . .
C11 C12 H12 126.2 . .
C13 C12 H12 126.2 . .
Cs1 C12 H12 115.7 . .
C14 C13 C12 108.3(5) . .
C14 C13 Cs1 71.6(3) . .
C12 C13 Cs1 81.4(4) . .
C14 C13 H13 125.8 . .
C12 C13 H13 125.8 . .
Cs1 C13 H13 113.4 . .
C13 C14 N3 106.3(5) . .
C13 C14 C15 132.0(5) . .
N3 C14 C15 121.7(5) . .
C13 C14 Cs1 86.5(4) . .
N3 C14 Cs1 75.8(3) . .
C15 C14 Cs1 104.4(3) . .
C14 C15 C16 110.3(4) . .
C14 C15 C25 110.9(5) . .
C16 C15 C25 110.4(5) . .
C14 C15 C24 109.9(5) . .
C16 C15 C24 107.8(5) . .
C25 C15 C24 107.5(5) . .
C17 C16 N4 106.1(5) . .
C17 C16 C15 132.1(5) . .
N4 C16 C15 121.8(5) . .
C17 C16 Cs1 85.7(3) . .
N4 C16 Cs1 75.7(3) . .
C15 C16 Cs1 103.3(3) . .
C16 C17 C18 108.7(5) . .
C16 C17 Cs1 72.4(3) . .
C18 C17 Cs1 82.3(3) . .
C16 C17 H17 125.7 . .
C18 C17 H17 125.7 . .
Cs1 C17 H17 112.0 . .
C19 C18 C17 108.3(5) . .
C19 C18 Cs1 74.1(3) . .
C17 C18 Cs1 75.7(3) . .
C19 C18 H18 125.8 . .
C17 C18 H18 125.8 . .
Cs1 C18 H18 116.5 . .
C18 C19 N4 106.5(5) . .
C18 C19 C20 131.8(5) . .
N4 C19 C20 121.5(5) . .
C18 C19 Cs1 84.5(4) . .
N4 C19 Cs1 71.3(3) . .
C20 C19 Cs1 106.8(3) . .
C26 C20 C19 109.4(5) . .
C26 C20 C1 108.5(5) . .
C19 C20 C1 108.2(5) . .
C26 C20 C38 110.3(5) . .
C19 C20 C38 111.7(5) . .
C1 C20 C38 108.8(5) . .
C5 C21 H21A 109.5 . .
C5 C21 H21B 109.5 . .
H21A C21 H21B 109.5 . .
C5 C21 H21C 109.5 . .
H21A C21 H21C 109.5 . .
H21B C21 H21C 109.5 . .
C5 C22 H22A 109.5 . .
C5 C22 H22B 109.5 . .
H22A C22 H22B 109.5 . .
C5 C22 H22C 109.5 . .
H22A C22 H22C 109.5 . .
H22B C22 H22C 109.5 . .
C10 C23 H23A 109.5 . .
C10 C23 H23B 109.5 . .
H23A C23 H23B 109.5 . .
C10 C23 H23C 109.5 . .
H23A C23 H23C 109.5 . .
H23B C23 H23C 109.5 . .
C15 C24 H24A 109.5 . .
C15 C24 H24B 109.5 . .
H24A C24 H24B 109.5 . .
C15 C24 H24C 109.5 . .
H24A C24 H24C 109.5 . .
H24B C24 H24C 109.5 . .
C15 C25 H25A 109.5 . .
C15 C25 H25B 109.5 . .
H25A C25 H25B 109.5 . .
C15 C25 H25C 109.5 . .
H25A C25 H25C 109.5 . .
H25B C25 H25C 109.5 . .
C20 C26 H26A 109.5 . .
C20 C26 H26B 109.5 . .
H26A C26 H26B 109.5 . .
C20 C26 H26C 109.5 . .
H26A C26 H26C 109.5 . .
H26B C26 H26C 109.5 . .
C28 C27 C10 116.8(5) . .
C28 C27 H27A 108.1 . .
C10 C27 H27A 108.1 . .
C28 C27 H27B 108.1 . .
C10 C27 H27B 108.1 . .
H27A C27 H27B 107.3 . .
C29 C28 C27 112.5(6) . .
C29 C28 H28A 109.1 . .
C27 C28 H28A 109.1 . .
C29 C28 H28B 109.1 . .
C27 C28 H28B 109.1 . .
H28A C28 H28B 107.8 . .
O1 C29 C28 110.9(5) . .
O1 C29 H29A 109.4 . .
C28 C29 H29A 109.4 . .
O1 C29 H29B 109.4 . .
C28 C29 H29B 109.4 . .
H29A C29 H29B 108.0 . .
O2 C30 O1 123.7(6) . .
O2 C30 C31 122.8(6) . .
O1 C30 C31 113.6(6) . .
O2 C30 Cs1 42.2(3) . 1_655
O1 C30 Cs1 135.4(4) . 1_655
C31 C30 Cs1 95.6(4) . 1_655
N5 C31 C32 108.0(6) . .
N5 C31 C30 125.0(6) . .
C32 C31 C30 126.9(7) . .
C33 C32 C31 107.6(7) . .
C33 C32 H32 126.2 . .
C31 C32 H32 126.2 . .
C34 C33 C32 107.8(6) . .
C34 C33 H33 126.1 . .
C32 C33 H33 126.1 . .
N5 C34 C33 107.8(6) . .
N5 C34 C35 124.0(6) . .
C33 C34 C35 127.9(7) . .
O3 C35 O4 124.3(7) . .
O3 C35 C34 123.5(7) . .
O4 C35 C34 112.2(6) . .
O4 C36 C37 111.3(5) . .
O4 C36 H36A 109.4 . .
C37 C36 H36A 109.4 . .
O4 C36 H36B 109.4 . .
C37 C36 H36B 109.4 . .
H36A C36 H36B 108.0 . .
C36 C37 C38 112.7(5) . .
C36 C37 H37A 109.0 . .
C38 C37 H37A 109.0 . .
C36 C37 H37B 109.0 . .
C38 C37 H37B 109.0 . .
H37A C37 H37B 107.8 . .
C20 C38 C37 115.2(5) . .
C20 C38 H38A 108.5 . .
C37 C38 H38A 108.5 . .
C20 C38 H38B 108.5 . .
C37 C38 H38B 108.5 . .
H38A C38 H38B 107.5 . .
O1B C2B C3B 109.7(13) . .
O1B C2B H2B1 109.7 . .
C3B C2B H2B1 109.7 . .
O1B C2B H2B2 109.7 . .
C3B C2B H2B2 109.7 . .
H2B1 C2B H2B2 108.2 . .
C2BA O1BA Cs1 124.5(15) . .
O1BA C2BA C3BA 110.4(18) . .
O1BA C2BA H2B3 109.6 . .
C3BA C2BA H2B3 109.6 . .
O1BA C2BA H2B4 109.6 . .
C3BA C2BA H2B4 109.6 . .
H2B3 C2BA H2B4 108.1 . .
C2BA C3BA H3B4 109.5 . .
C2BA C3BA H3B5 109.5 . .
H3B4 C3BA H3B5 109.5 . .
C2BA C3BA H3B6 109.5 . .
H3B4 C3BA H3B6 109.5 . .
H3B5 C3BA H3B6 109.5 . .
C2C O1C Cs1 121.7(15) . .
C3C C2C O1C 123(3) . .
C3C C2C Cs1 90.7(19) . .
O1C C2C Cs1 40.9(12) . .
C3C C2C H2C1 106.7 . .
O1C C2C H2C1 106.7 . .
Cs1 C2C H2C1 95.7 . .
C3C C2C H2C2 106.6 . .
O1C C2C H2C2 106.7 . .
Cs1 C2C H2C2 145.9 . .
H2C1 C2C H2C2 106.6 . .

loop_
_geom_bond_atom_site_label_1
_geom_bond_atom_site_label_2
_geom_bond_distance
_geom_bond_site_symmetry_2
Cs1 O1C 3.000(13) .
Cs1 O2 3.016(5) 1_455
Cs1 O1BA 3.159(18) .
Cs1 N3 3.394(5) .
Cs1 N4 3.411(5) .
Cs1 N1 3.437(5) .
Cs1 C14 3.456(5) .
Cs1 N2 3.463(5) .
Cs1 C16 3.477(5) .
Cs1 C11 3.580(6) .
Cs1 C6 3.588(6) .
Cs1 C19 3.595(6) .
Cl1A C1AA 1.731(11) .
Cl2A C1AA 1.678(10) .
Cl3A C1AA 1.718(10) .
C1AA H1AA 1.0000 .
N1 C4 1.376(7) .
N1 C1 1.380(7) .
N1 H1 0.8800 .
N2 C9 1.377(8) .
N2 C6 1.384(7) .
N2 H2 0.8800 .
N3 C11 1.372(7) .
N3 C14 1.387(7) .
N3 H3 0.8800 .
N4 C19 1.378(7) .
N4 C16 1.393(7) .
N4 H4 0.8800 .
N5 C31 1.355(9) .
N5 C34 1.371(8) .
N5 H5 0.8800 .
O1 C30 1.344(8) .
O1 C29 1.470(8) .
O2 C30 1.216(8) .
O2 Cs1 3.016(5) 1_655
O3 C35 1.213(8) .
O4 C35 1.344(9) .
O4 C36 1.464(8) .
N1A N2A 1.189(7) .
N2A N3A 1.165(8) .
C1 C2 1.363(8) .
C1 C20 1.527(8) .
C2 C3 1.427(9) .
C2 H2A 0.9500 .
C3 C4 1.363(9) .
C3 H3A 0.9500 .
C4 C5 1.512(9) .
C5 C6 1.520(9) .
C5 C22 1.531(10) .
C5 C21 1.550(9) .
C6 C7 1.360(9) .
C7 C8 1.400(9) .
C7 H7 0.9500 .
C8 C9 1.365(8) .
C8 H8 0.9500 .
C9 C10 1.518(8) .
C10 C11 1.507(8) .
C10 C23 1.545(8) .
C10 C27 1.560(9) .
C11 C12 1.356(8) .
C12 C13 1.429(9) .
C12 H12 0.9500 .
C13 C14 1.358(8) .
C13 H13 0.9500 .
C14 C15 1.505(8) .
C15 C16 1.513(8) .
C15 C25 1.530(8) .
C15 C24 1.548(8) .
C16 C17 1.361(8) .
C17 C18 1.410(8) .
C17 H17 0.9500 .
C18 C19 1.364(8) .
C18 H18 0.9500 .
C19 C20 1.526(8) .
C20 C26 1.519(9) .
C20 C38 1.545(8) .
C21 H21A 0.9800 .
C21 H21B 0.9800 .
C21 H21C 0.9800 .
C22 H22A 0.9800 .
C22 H22B 0.9800 .
C22 H22C 0.9800 .
C23 H23A 0.9800 .
C23 H23B 0.9800 .
C23 H23C 0.9800 .
C24 H24A 0.9800 .
C24 H24B 0.9800 .
C24 H24C 0.9800 .
C25 H25A 0.9800 .
C25 H25B 0.9800 .
C25 H25C 0.9800 .
C26 H26A 0.9800 .
C26 H26B 0.9800 .
C26 H26C 0.9800 .
C27 C28 1.513(9) .
C27 H27A 0.9900 .
C27 H27B 0.9900 .
C28 C29 1.503(9) .
C28 H28A 0.9900 .
C28 H28B 0.9900 .
C29 H29A 0.9900 .
C29 H29B 0.9900 .
C30 C31 1.460(10) .
C30 Cs1 3.804(7) 1_655
C31 C32 1.382(10) .
C32 C33 1.376(10) .
C32 H32 0.9500 .
C33 C34 1.375(10) .
C33 H33 0.9500 .
C34 C35 1.467(10) .
C36 C37 1.498(9) .
C36 H36A 0.9900 .
C36 H36B 0.9900 .
C37 C38 1.547(8) .
C37 H37A 0.9900 .
C37 H37B 0.9900 .
C38 H38A 0.9900 .
C38 H38B 0.9900 .
O1B C2B 1.420(16) .
C2B C3B 1.466(18) .
C2B H2B1 0.9900 .
C2B H2B2 0.9900 .
C3B H3B1 0.9800 .
C3B H3B2 0.9800 .
C3B H3B3 0.9800 .
O1BA C2BA 1.418(18) .
C2BA C3BA 1.462(19) .
C2BA H2B3 0.9900 .
C2BA H2B4 0.9900 .
C3BA H3B4 0.9800 .
C3BA H3B5 0.9800 .
C3BA H3B6 0.9800 .
O1C C2C 1.38(3) .
C2C C3C 1.30(4) .
C2C H2C1 0.9900 .
C2C H2C2 0.9900 .
C3C H3C1 0.9800 .
C3C H3C2 0.9800 .
C3C H3C3 0.9800 .

loop_
_geom_hbond_atom_site_label_D
_geom_hbond_atom_site_label_H
_geom_hbond_atom_site_label_A
_geom_hbond_distance_DH
_geom_hbond_distance_HA
_geom_hbond_distance_DA
_geom_hbond_angle_DHA
N1 H1 N1A 0.88 2.17 3.012(7) 159.4
N2 H2 N1A 0.88 2.17 2.989(7) 155.0
N3 H3 N1A 0.88 2.24 3.047(7) 152.4
N4 H4 N1A 0.88 2.24 3.048(7) 152.2
N5 H5 N2A 0.88 2.40 3.226(8) 156.4
N5 H5 N3A 0.88 2.20 3.077(9) 174.5

loop_
_geom_torsion_atom_site_label_1
_geom_torsion_atom_site_label_2
_geom_torsion_atom_site_label_3
_geom_torsion_atom_site_label_4
_geom_torsion
_geom_torsion_site_symmetry_1
_geom_torsion_site_symmetry_4
O1C Cs1 N1 C4 29(3) . .
O2 Cs1 N1 C4 40.4(4) 1_455 .
O1BA Cs1 N1 C4 115.0(6) . .
N3 Cs1 N1 C4 -126.3(3) . .
N4 Cs1 N1 C4 178.7(4) . .
C14 Cs1 N1 C4 -145.1(3) . .
N2 Cs1 N1 C4 -71.5(3) . .
C16 Cs1 N1 C4 178.1(3) . .
C11 Cs1 N1 C4 -106.6(3) . .
C6 Cs1 N1 C4 -44.9(3) . .
C19 Cs1 N1 C4 153.0(4) . .
O1C Cs1 N1 C1 -82(3) . .
O2 Cs1 N1 C1 -70.7(3) 1_455 .
O1BA Cs1 N1 C1 3.9(7) . .
N3 Cs1 N1 C1 122.6(3) . .
N4 Cs1 N1 C1 67.6(3) . .
C14 Cs1 N1 C1 103.8(3) . .
N2 Cs1 N1 C1 177.4(4) . .
C16 Cs1 N1 C1 67.0(3) . .
C11 Cs1 N1 C1 142.3(3) . .
C6 Cs1 N1 C1 -156.0(4) . .
C19 Cs1 N1 C1 41.9(3) . .
O1C Cs1 N2 C9 9.4(5) . .
O2 Cs1 N2 C9 89.1(3) 1_455 .
O1BA Cs1 N2 C9 -9.4(11) . .
N3 Cs1 N2 C9 -67.5(3) . .
N4 Cs1 N2 C9 -122.8(3) . .
N1 Cs1 N2 C9 -178.0(4) . .
C14 Cs1 N2 C9 -67.0(3) . .
C16 Cs1 N2 C9 -104.1(3) . .
C11 Cs1 N2 C9 -41.8(3) . .
C6 Cs1 N2 C9 110.8(5) . .
C19 Cs1 N2 C9 -142.4(3) . .
O1C Cs1 N2 C6 -101.4(5) . .
O2 Cs1 N2 C6 -21.6(4) 1_455 .
O1BA Cs1 N2 C6 -120.2(10) . .
N3 Cs1 N2 C6 -178.2(4) . .
N4 Cs1 N2 C6 126.4(4) . .
N1 Cs1 N2 C6 71.2(3) . .
C14 Cs1 N2 C6 -177.8(4) . .
C16 Cs1 N2 C6 145.1(3) . .
C11 Cs1 N2 C6 -152.6(4) . .
C19 Cs1 N2 C6 106.8(3) . .
O1C Cs1 N3 C11 -56.8(4) . .
O2 Cs1 N3 C11 -20.9(5) 1_455 .
O1BA Cs1 N3 C11 -94.2(5) . .
N4 Cs1 N3 C11 176.0(3) . .
N1 Cs1 N3 C11 120.5(3) . .
C14 Cs1 N3 C11 -111.5(5) . .
N2 Cs1 N3 C11 67.4(3) . .
C16 Cs1 N3 C11 -156.9(4) . .
C6 Cs1 N3 C11 66.7(3) . .
C19 Cs1 N3 C11 174.6(3) . .
O1C Cs1 N3 C14 54.7(4) . .
O2 Cs1 N3 C14 90.6(5) 1_455 .
O1BA Cs1 N3 C14 17.3(5) . .
N4 Cs1 N3 C14 -72.5(3) . .
N1 Cs1 N3 C14 -128.0(3) . .
N2 Cs1 N3 C14 178.9(4) . .
C16 Cs1 N3 C14 -45.4(3) . .
C11 Cs1 N3 C14 111.5(5) . .
C6 Cs1 N3 C14 178.2(3) . .
C19 Cs1 N3 C14 -73.9(3) . .
O1C Cs1 N4 C19 109.0(4) . .
O2 Cs1 N4 C19 12.8(4) 1_455 .
O1BA Cs1 N4 C19 78.6(5) . .
N3 Cs1 N4 C19 -176.3(3) . .
N1 Cs1 N4 C19 -67.1(3) . .
C14 Cs1 N4 C19 156.6(4) . .
N2 Cs1 N4 C19 -120.6(3) . .
C16 Cs1 N4 C19 111.3(5) . .
C11 Cs1 N4 C19 -174.8(3) . .
C6 Cs1 N4 C19 -102.1(3) . .
O1C Cs1 N4 C16 -2.3(5) . .
O2 Cs1 N4 C16 -98.5(3) 1_455 .
O1BA Cs1 N4 C16 -32.7(5) . .
N3 Cs1 N4 C16 72.3(3) . .
N1 Cs1 N4 C16 -178.4(3) . .
C14 Cs1 N4 C16 45.2(3) . .
N2 Cs1 N4 C16 128.0(3) . .
C11 Cs1 N4 C16 73.9(3) . .
C6 Cs1 N4 C16 146.5(3) . .
C19 Cs1 N4 C16 -111.3(5) . .
C4 N1 C1 C2 -1.8(7) . .
Cs1 N1 C1 C2 82.6(4) . .
C4 N1 C1 C20 179.9(5) . .
Cs1 N1 C1 C20 -95.7(5) . .
C4 N1 C1 Cs1 -84.4(4) . .
O1C Cs1 C1 C2 56.1(8) . .
O2 Cs1 C1 C2 5.4(4) 1_455 .
O1BA Cs1 C1 C2 74.6(5) . .
N3 Cs1 C1 C2 -167.7(3) . .
N4 Cs1 C1 C2 153.1(4) . .
N1 Cs1 C1 C2 -108.2(5) . .
C14 Cs1 C1 C2 169.0(3) . .
N2 Cs1 C1 C2 -110.5(4) . .
C16 Cs1 C1 C2 142.5(4) . .
C11 Cs1 C1 C2 -151.2(3) . .
C6 Cs1 C1 C2 -88.2(4) . .
C19 Cs1 C1 C2 129.7(4) . .
O1C Cs1 C1 N1 164.3(7) . .
O2 Cs1 C1 N1 113.6(3) 1_455 .
O1BA Cs1 C1 N1 -177.2(5) . .
N3 Cs1 C1 N1 -59.5(3) . .
N4 Cs1 C1 N1 -98.7(3) . .
C14 Cs1 C1 N1 -82.7(3) . .
N2 Cs1 C1 N1 -2.3(3) . .
C16 Cs1 C1 N1 -109.3(3) . .
C11 Cs1 C1 N1 -43.0(4) . .
C6 Cs1 C1 N1 20.0(3) . .
C19 Cs1 C1 N1 -122.1(4) . .
O1C Cs1 C1 C20 -77.4(8) . .
O2 Cs1 C1 C20 -128.1(4) 1_455 .
O1BA Cs1 C1 C20 -59.0(5) . .
N3 Cs1 C1 C20 58.8(4) . .
N4 Cs1 C1 C20 19.6(3) . .
N1 Cs1 C1 C20 118.3(5) . .
C14 Cs1 C1 C20 35.5(4) . .
N2 Cs1 C1 C20 116.0(4) . .
C16 Cs1 C1 C20 8.9(3) . .
C11 Cs1 C1 C20 75.2(4) . .
C6 Cs1 C1 C20 138.2(4) . .
C19 Cs1 C1 C20 -3.8(3) . .
N1 C1 C2 C3 1.3(7) . .
C20 C1 C2 C3 179.4(6) . .
Cs1 C1 C2 C3 70.5(4) . .
N1 C1 C2 Cs1 -69.2(4) . .
C20 C1 C2 Cs1 108.9(7) . .
O1C Cs1 C2 C1 -147.8(5) . .
O2 Cs1 C2 C1 -174.5(4) 1_455 .
O1BA Cs1 C2 C1 -114.9(5) . .
N3 Cs1 C2 C1 14.3(4) . .
N4 Cs1 C2 C1 -22.7(3) . .
N1 Cs1 C2 C1 39.4(3) . .
C14 Cs1 C2 C1 -13.4(4) . .
N2 Cs1 C2 C1 67.7(4) . .
C16 Cs1 C2 C1 -36.3(4) . .
C11 Cs1 C2 C1 37.5(4) . .
C6 Cs1 C2 C1 86.2(4) . .
C19 Cs1 C2 C1 -37.0(3) . .
O1C Cs1 C2 C3 98.5(6) . .
O2 Cs1 C2 C3 71.9(4) 1_455 .
O1BA Cs1 C2 C3 131.5(5) . .
N3 Cs1 C2 C3 -99.3(4) . .
N4 Cs1 C2 C3 -136.3(4) . .
N1 Cs1 C2 C3 -74.2(4) . .
C14 Cs1 C2 C3 -127.0(4) . .
N2 Cs1 C2 C3 -45.9(4) . .
C16 Cs1 C2 C3 -149.9(4) . .
C11 Cs1 C2 C3 -76.2(4) . .
C6 Cs1 C2 C3 -27.5(4) . .
C19 Cs1 C2 C3 -150.7(4) . .
C1 C2 C3 C4 -0.4(7) . .
Cs1 C2 C3 C4 64.6(4) . .
C1 C2 C3 Cs1 -65.0(4) . .
O1C Cs1 C3 C4 138.8(5) . .
O2 Cs1 C3 C4 144.0(4) 1_455 .
O1BA Cs1 C3 C4 -171.8(6) . .
N3 Cs1 C3 C4 -19.2(4) . .
N4 Cs1 C3 C4 -72.3(4) . .
N1 Cs1 C3 C4 -39.8(3) . .
C14 Cs1 C3 C4 -42.3(4) . .
N2 Cs1 C3 C4 17.8(4) . .
C16 Cs1 C3 C4 -81.4(4) . .
C11 Cs1 C3 C4 7.9(4) . .
C6 Cs1 C3 C4 33.9(4) . .
C19 Cs1 C3 C4 -89.1(4) . .
O1C Cs1 C3 C2 -107.4(5) . .
O2 Cs1 C3 C2 -102.2(4) 1_455 .
O1BA Cs1 C3 C2 -58.0(6) . .
N3 Cs1 C3 C2 94.5(4) . .
N4 Cs1 C3 C2 41.5(4) . .
N1 Cs1 C3 C2 74.0(4) . .
C14 Cs1 C3 C2 71.4(4) . .
N2 Cs1 C3 C2 131.6(4) . .
C16 Cs1 C3 C2 32.4(4) . .
C11 Cs1 C3 C2 121.7(4) . .
C6 Cs1 C3 C2 147.7(4) . .
C19 Cs1 C3 C2 24.7(3) . .
C2 C3 C4 N1 -0.7(7) . .
Cs1 C3 C4 N1 71.0(4) . .
C2 C3 C4 C5 179.5(6) . .
Cs1 C3 C4 C5 -108.8(7) . .
C2 C3 C4 Cs1 -71.7(4) . .
C1 N1 C4 C3 1.5(7) . .
Cs1 N1 C4 C3 -84.0(4) . .
C1 N1 C4 C5 -178.6(5) . .
Cs1 N1 C4 C5 95.9(5) . .
C1 N1 C4 Cs1 85.5(4) . .
O1C Cs1 C4 C3 -66.0(7) . .
O2 Cs1 C4 C3 -33.8(4) 1_455 .
O1BA Cs1 C4 C3 11.9(8) . .
N3 Cs1 C4 C3 163.5(4) . .
N4 Cs1 C4 C3 106.4(4) . .
N1 Cs1 C4 C3 107.5(5) . .
C14 Cs1 C4 C3 148.5(3) . .
N2 Cs1 C4 C3 -158.7(4) . .
C16 Cs1 C4 C3 105.5(4) . .
C11 Cs1 C4 C3 -173.5(4) . .
C6 Cs1 C4 C3 -134.2(5) . .
C19 Cs1 C4 C3 85.1(4) . .
O1C Cs1 C4 N1 -173.5(6) . .
O2 Cs1 C4 N1 -141.4(3) 1_455 .
O1BA Cs1 C4 N1 -95.6(7) . .
N3 Cs1 C4 N1 56.0(3) . .
N4 Cs1 C4 N1 -1.2(3) . .
C14 Cs1 C4 N1 40.9(4) . .
N2 Cs1 C4 N1 93.7(4) . .
C16 Cs1 C4 N1 -2.0(4) . .
C11 Cs1 C4 N1 79.0(3) . .
C6 Cs1 C4 N1 118.3(4) . .
C19 Cs1 C4 N1 -22.5(3) . .
O1C Cs1 C4 C5 67.6(7) . .
O2 Cs1 C4 C5 99.8(4) 1_455 .
O1BA Cs1 C4 C5 145.6(7) . .
N3 Cs1 C4 C5 -62.8(4) . .
N4 Cs1 C4 C5 -120.0(4) . .
N1 Cs1 C4 C5 -118.8(6) . .
C14 Cs1 C4 C5 -77.9(4) . .
N2 Cs1 C4 C5 -25.1(3) . .
C16 Cs1 C4 C5 -120.8(4) . .
C11 Cs1 C4 C5 -39.8(4) . .
C6 Cs1 C4 C5 -0.5(3) . .
C19 Cs1 C4 C5 -141.3(4) . .
C3 C4 C5 C6 103.5(8) . .
N1 C4 C5 C6 -76.4(7) . .
Cs1 C4 C5 C6 0.9(6) . .
C3 C4 C5 C22 -133.9(7) . .
N1 C4 C5 C22 46.3(8) . .
Cs1 C4 C5 C22 123.5(4) . .
C3 C4 C5 C21 -14.9(10) . .
N1 C4 C5 C21 165.3(6) . .
Cs1 C4 C5 C21 -117.5(5) . .
C9 N2 C6 C7 0.0(7) . .
Cs1 N2 C6 C7 83.2(5) . .
C9 N2 C6 C5 179.3(5) . .
Cs1 N2 C6 C5 -97.5(5) . .
C9 N2 C6 Cs1 -83.2(4) . .
C4 C5 C6 C7 -102.2(8) . .
C22 C5 C6 C7 135.4(7) . .
C21 C5 C6 C7 16.7(10) . .
C4 C5 C6 N2 78.6(7) . .
C22 C5 C6 N2 -43.8(8) . .
C21 C5 C6 N2 -162.4(6) . .
C4 C5 C6 Cs1 -0.9(6) . .
C22 C5 C6 Cs1 -123.3(4) . .
C21 C5 C6 Cs1 118.1(5) . .
O1C Cs1 C6 C7 -14.5(5) . .
O2 Cs1 C6 C7 52.7(4) 1_455 .
O1BA Cs1 C6 C7 14.2(12) . .
N3 Cs1 C6 C7 -106.4(4) . .
N4 Cs1 C6 C7 -163.7(4) . .
N1 Cs1 C6 C7 158.2(4) . .
C14 Cs1 C6 C7 -105.7(4) . .
N2 Cs1 C6 C7 -107.9(6) . .
C16 Cs1 C6 C7 -148.7(4) . .
C11 Cs1 C6 C7 -85.1(4) . .
C19 Cs1 C6 C7 173.4(4) . .
O1C Cs1 C6 N2 93.4(5) . .
O2 Cs1 C6 N2 160.7(3) 1_455 .
O1BA Cs1 C6 N2 122.2(11) . .
N3 Cs1 C6 N2 1.5(3) . .
N4 Cs1 C6 N2 -55.7(4) . .
N1 Cs1 C6 N2 -93.9(4) . .
C14 Cs1 C6 N2 2.3(4) . .
C16 Cs1 C6 N2 -40.8(4) . .
C11 Cs1 C6 N2 22.9(3) . .
C19 Cs1 C6 N2 -78.7(4) . .
O1C Cs1 C6 C5 -147.7(5) . .
O2 Cs1 C6 C5 -80.5(4) 1_455 .
O1BA Cs1 C6 C5 -119.0(11) . .
N3 Cs1 C6 C5 120.4(4) . .
N4 Cs1 C6 C5 63.1(4) . .
N1 Cs1 C6 C5 25.0(4) . .
C14 Cs1 C6 C5 121.1(4) . .
N2 Cs1 C6 C5 118.8(6) . .
C16 Cs1 C6 C5 78.0(4) . .
C11 Cs1 C6 C5 141.7(4) . .
C19 Cs1 C6 C5 40.2(4) . .
N2 C6 C7 C8 -0.1(7) . .
C5 C6 C7 C8 -179.3(7) . .
Cs1 C6 C7 C8 72.3(5) . .
N2 C6 C7 Cs1 -72.4(4) . .
C5 C6 C7 Cs1 108.4(7) . .
O1C Cs1 C7 C6 167.6(5) . .
O2 Cs1 C7 C6 -127.0(4) 1_455 .
O1BA Cs1 C7 C6 -172.3(6) . .
N3 Cs1 C7 C6 72.3(4) . .
N4 Cs1 C7 C6 19.1(4) . .
N1 Cs1 C7 C6 -18.3(4) . .
C14 Cs1 C7 C6 81.4(4) . .
N2 Cs1 C7 C6 39.6(4) . .
C16 Cs1 C7 C6 42.1(5) . .
C11 Cs1 C7 C6 89.1(4) . .
C19 Cs1 C7 C6 -8.0(5) . .
O1C Cs1 C7 C8 54.4(5) . .
O2 Cs1 C7 C8 119.7(4) 1_455 .
O1BA Cs1 C7 C8 74.4(7) . .
N3 Cs1 C7 C8 -40.9(4) . .
N4 Cs1 C7 C8 -94.1(4) . .
N1 Cs1 C7 C8 -131.5(4) . .
C14 Cs1 C7 C8 -31.8(4) . .
N2 Cs1 C7 C8 -73.6(4) . .
C16 Cs1 C7 C8 -71.2(5) . .
C11 Cs1 C7 C8 -24.2(4) . .
C6 Cs1 C7 C8 -113.2(6) . .
C19 Cs1 C7 C8 -121.3(4) . .
C6 C7 C8 C9 0.1(8) . .
Cs1 C7 C8 C9 65.9(5) . .
C6 C7 C8 Cs1 -65.8(5) . .
O1C Cs1 C8 C9 117.8(5) . .
O2 Cs1 C8 C9 -174.1(4) 1_455 .
O1BA Cs1 C8 C9 121.5(6) . .
N3 Cs1 C8 C9 22.5(4) . .
N4 Cs1 C8 C9 -14.9(4) . .
N1 Cs1 C8 C9 -68.4(4) . .
C14 Cs1 C8 C9 36.0(4) . .
N2 Cs1 C8 C9 -39.3(3) . .
C16 Cs1 C8 C9 12.6(4) . .
C11 Cs1 C8 C9 36.9(4) . .
C6 Cs1 C8 C9 -79.4(4) . .
C19 Cs1 C8 C9 -38.0(4) . .
O1C Cs1 C8 C7 -127.7(5) . .
O2 Cs1 C8 C7 -59.6(4) 1_455 .
O1BA Cs1 C8 C7 -124.1(6) . .
N3 Cs1 C8 C7 136.9(4) . .
N4 Cs1 C8 C7 99.6(4) . .
N1 Cs1 C8 C7 46.0(4) . .
C14 Cs1 C8 C7 150.5(4) . .
N2 Cs1 C8 C7 75.1(4) . .
C16 Cs1 C8 C7 127.1(4) . .
C11 Cs1 C8 C7 151.4(4) . .
C6 Cs1 C8 C7 35.0(4) . .
C19 Cs1 C8 C7 76.4(4) . .
C7 C8 C9 N2 -0.1(7) . .
Cs1 C8 C9 N2 70.4(4) . .
C7 C8 C9 C10 -177.5(6) . .
Cs1 C8 C9 C10 -106.9(7) . .
C7 C8 C9 Cs1 -70.6(5) . .
C6 N2 C9 C8 0.1(7) . .
Cs1 N2 C9 C8 -81.8(4) . .
C6 N2 C9 C10 177.8(5) . .
Cs1 N2 C9 C10 95.9(5) . .
C6 N2 C9 Cs1 81.8(4) . .
O1C Cs1 C9 C8 -64.0(5) . .
O2 Cs1 C9 C8 6.5(4) 1_455 .
O1BA Cs1 C9 C8 -76.9(6) . .
N3 Cs1 C9 C8 -153.2(4) . .
N4 Cs1 C9 C8 167.2(4) . .
N1 Cs1 C9 C8 109.7(4) . .
C14 Cs1 C9 C8 -142.7(4) . .
N2 Cs1 C9 C8 108.0(5) . .
C16 Cs1 C9 C8 -169.7(4) . .
C11 Cs1 C9 C8 -129.7(5) . .
C6 Cs1 C9 C8 71.0(4) . .
C19 Cs1 C9 C8 150.8(4) . .
O1C Cs1 C9 N2 -172.0(4) . .
O2 Cs1 C9 N2 -101.5(3) 1_455 .
O1BA Cs1 C9 N2 175.1(6) . .
N3 Cs1 C9 N2 98.8(3) . .
N4 Cs1 C9 N2 59.2(3) . .
N1 Cs1 C9 N2 1.7(3) . .
C14 Cs1 C9 N2 109.3(3) . .
C16 Cs1 C9 N2 82.3(3) . .
C11 Cs1 C9 N2 122.3(4) . .
C6 Cs1 C9 N2 -37.0(3) . .
C19 Cs1 C9 N2 42.8(4) . .
O1C Cs1 C9 C10 68.7(4) . .
O2 Cs1 C9 C10 139.2(3) 1_455 .
O1BA Cs1 C9 C10 55.8(6) . .
N3 Cs1 C9 C10 -20.5(3) . .
N4 Cs1 C9 C10 -60.1(4) . .
N1 Cs1 C9 C10 -117.6(4) . .
C14 Cs1 C9 C10 -10.0(3) . .
N2 Cs1 C9 C10 -119.3(5) . .
C16 Cs1 C9 C10 -37.0(4) . .
C11 Cs1 C9 C10 3.0(3) . .
C6 Cs1 C9 C10 -156.3(5) . .
C19 Cs1 C9 C10 -76.5(4) . .
C8 C9 C10 C11 94.8(8) . .
N2 C9 C10 C11 -82.2(7) . .
Cs1 C9 C10 C11 -4.8(5) . .
C8 C9 C10 C23 -23.6(9) . .
N2 C9 C10 C23 159.4(5) . .
Cs1 C9 C10 C23 -123.2(4) . .
C8 C9 C10 C27 -143.1(7) . .
N2 C9 C10 C27 39.9(7) . .
Cs1 C9 C10 C27 117.4(4) . .
C14 N3 C11 C12 -1.1(6) . .
Cs1 N3 C11 C12 77.7(4) . .
C14 N3 C11 C10 -177.2(5) . .
Cs1 N3 C11 C10 -98.4(5) . .
C14 N3 C11 Cs1 -78.8(4) . .
C9 C10 C11 C12 -92.3(8) . .
C23 C10 C11 C12 25.8(9) . .
C27 C10 C11 C12 147.0(6) . .
C9 C10 C11 N3 82.8(7) . .
C23 C10 C11 N3 -159.1(5) . .
C27 C10 C11 N3 -37.9(7) . .
C9 C10 C11 Cs1 4.9(5) . .
C23 C10 C11 Cs1 123.0(4) . .
C27 C10 C11 Cs1 -115.8(4) . .
O1C Cs1 C11 C12 12.6(5) . .
O2 Cs1 C11 C12 58.9(4) 1_455 .
O1BA Cs1 C11 C12 -17.5(5) . .
N3 Cs1 C11 C12 -110.3(5) . .
N4 Cs1 C11 C12 -113.8(4) . .
N1 Cs1 C11 C12 -171.9(4) . .
C14 Cs1 C11 C12 -73.1(4) . .
N2 Cs1 C11 C12 151.0(4) . .
C16 Cs1 C11 C12 -90.8(4) . .
C6 Cs1 C11 C12 140.5(4) . .
C19 Cs1 C11 C12 -115.8(4) . .
O1C Cs1 C11 N3 122.9(4) . .
O2 Cs1 C11 N3 169.2(3) 1_455 .
O1BA Cs1 C11 N3 92.8(5) . .
N4 Cs1 C11 N3 -3.5(3) . .
N1 Cs1 C11 N3 -61.6(3) . .
C14 Cs1 C11 N3 37.2(3) . .
N2 Cs1 C11 N3 -98.7(3) . .
C16 Cs1 C11 N3 19.5(3) . .
C6 Cs1 C11 N3 -109.2(3) . .
C19 Cs1 C11 N3 -5.5(3) . .
O1C Cs1 C11 C10 -118.3(5) . .
O2 Cs1 C11 C10 -72.0(4) 1_455 .
O1BA Cs1 C11 C10 -148.4(5) . .
N3 Cs1 C11 C10 118.8(5) . .
N4 Cs1 C11 C10 115.3(4) . .
N1 Cs1 C11 C10 57.2(4) . .
C14 Cs1 C11 C10 156.0(5) . .
N2 Cs1 C11 C10 20.1(3) . .
C16 Cs1 C11 C10 138.2(4) . .
C6 Cs1 C11 C10 9.5(4) . .
C19 Cs1 C11 C10 113.2(4) . .
N3 C11 C12 C13 1.1(7) . .
C10 C11 C12 C13 176.8(6) . .
Cs1 C11 C12 C13 69.4(5) . .
N3 C11 C12 Cs1 -68.3(4) . .
C10 C11 C12 Cs1 107.4(6) . .
O1C Cs1 C12 C11 -165.8(5) . .
O2 Cs1 C12 C11 -135.7(4) 1_455 .
O1BA Cs1 C12 C11 163.3(5) . .
N3 Cs1 C12 C11 37.9(3) . .
N4 Cs1 C12 C11 65.2(4) . .
N1 Cs1 C12 C11 9.5(4) . .
C14 Cs1 C12 C11 78.0(4) . .
N2 Cs1 C12 C11 -24.2(4) . .
C16 Cs1 C12 C11 84.4(4) . .
C6 Cs1 C12 C11 -37.9(4) . .
C19 Cs1 C12 C11 71.1(4) . .
O1C Cs1 C12 C13 80.9(5) . .
O2 Cs1 C12 C13 111.0(4) 1_455 .
O1BA Cs1 C12 C13 50.1(5) . .
N3 Cs1 C12 C13 -75.3(4) . .
N4 Cs1 C12 C13 -48.0(4) . .
N1 Cs1 C12 C13 -103.8(4) . .
C14 Cs1 C12 C13 -35.3(3) . .
N2 Cs1 C12 C13 -137.5(4) . .
C16 Cs1 C12 C13 -28.8(3) . .
C11 Cs1 C12 C13 -113.3(5) . .
C6 Cs1 C12 C13 -151.2(4) . .
C19 Cs1 C12 C13 -42.1(4) . .
C11 C12 C13 C14 -0.8(7) . .
Cs1 C12 C13 C14 67.3(4) . .
C11 C12 C13 Cs1 -68.1(5) . .
O1C Cs1 C13 C14 160.6(5) . .
O2 Cs1 C13 C14 161.9(3) 1_455 .
O1BA Cs1 C13 C14 120.6(5) . .
N3 Cs1 C13 C14 -39.7(3) . .
N4 Cs1 C13 C14 17.6(3) . .
N1 Cs1 C13 C14 -21.2(4) . .
N2 Cs1 C13 C14 -72.2(4) . .
C16 Cs1 C13 C14 33.9(3) . .
C11 Cs1 C13 C14 -78.2(4) . .
C6 Cs1 C13 C14 -81.5(4) . .
C19 Cs1 C13 C14 29.1(4) . .
O1C Cs1 C13 C12 -86.7(5) . .
O2 Cs1 C13 C12 -85.4(4) 1_455 .
O1BA Cs1 C13 C12 -126.8(5) . .
N3 Cs1 C13 C12 72.9(4) . .
N4 Cs1 C13 C12 130.2(4) . .
N1 Cs1 C13 C12 91.5(4) . .
C14 Cs1 C13 C12 112.6(5) . .
N2 Cs1 C13 C12 40.4(4) . .
C16 Cs1 C13 C12 146.5(4) . .
C11 Cs1 C13 C12 34.4(3) . .
C6 Cs1 C13 C12 31.1(4) . .
C19 Cs1 C13 C12 141.7(4) . .
C12 C13 C14 N3 0.2(7) . .
Cs1 C13 C14 N3 74.2(4) . .
C12 C13 C14 C15 179.7(6) . .
Cs1 C13 C14 C15 -106.3(6) . .
C12 C13 C14 Cs1 -74.0(5) . .
C11 N3 C14 C13 0.6(6) . .
Cs1 N3 C14 C13 -82.0(4) . .
C11 N3 C14 C15 -179.0(5) . .
Cs1 N3 C14 C15 98.4(5) . .
C11 N3 C14 Cs1 82.6(4) . .
O1C Cs1 C14 C13 -17.1(4) . .
O2 Cs1 C14 C13 -28.2(5) 1_455 .
O1BA Cs1 C14 C13 -55.7(5) . .
N3 Cs1 C14 C13 107.8(5) . .
N4 Cs1 C14 C13 -159.2(4) . .
N1 Cs1 C14 C13 162.3(3) . .
N2 Cs1 C14 C13 106.8(4) . .
C16 Cs1 C14 C13 -134.4(4) . .
C11 Cs1 C14 C13 72.0(4) . .
C6 Cs1 C14 C13 105.9(4) . .
C19 Cs1 C14 C13 -150.3(4) . .
O1C Cs1 C14 N3 -124.8(4) . .
O2 Cs1 C14 N3 -135.9(3) 1_455 .
O1BA Cs1 C14 N3 -163.4(5) . .
N4 Cs1 C14 N3 93.0(3) . .
N1 Cs1 C14 N3 54.5(3) . .
N2 Cs1 C14 N3 -1.0(3) . .
C16 Cs1 C14 N3 117.9(4) . .
C11 Cs1 C14 N3 -35.7(3) . .
C6 Cs1 C14 N3 -1.9(3) . .
C19 Cs1 C14 N3 102.0(3) . .
O1C Cs1 C14 C15 115.5(4) . .
O2 Cs1 C14 C15 104.4(4) 1_455 .
O1BA Cs1 C14 C15 76.9(5) . .
N3 Cs1 C14 C15 -119.7(5) . .
N4 Cs1 C14 C15 -26.7(3) . .
N1 Cs1 C14 C15 -65.2(3) . .
N2 Cs1 C14 C15 -120.6(3) . .
C16 Cs1 C14 C15 -1.8(3) . .
C11 Cs1 C14 C15 -155.4(4) . .
C6 Cs1 C14 C15 -121.5(3) . .
C19 Cs1 C14 C15 -17.7(3) . .
C13 C14 C15 C16 101.4(7) . .
N3 C14 C15 C16 -79.2(6) . .
Cs1 C14 C15 C16 2.9(5) . .
C13 C14 C15 C25 -136.0(7) . .
N3 C14 C15 C25 43.4(7) . .
Cs1 C14 C15 C25 125.5(4) . .
C13 C14 C15 C24 -17.4(9) . .
N3 C14 C15 C24 162.1(5) . .
Cs1 C14 C15 C24 -115.9(4) . .
C19 N4 C16 C17 -1.4(6) . .
Cs1 N4 C16 C17 81.2(4) . .
C19 N4 C16 C15 -179.6(5) . .
Cs1 N4 C16 C15 -97.0(5) . .
C19 N4 C16 Cs1 -82.6(4) . .
C14 C15 C16 C17 -99.2(7) . .
C25 C15 C16 C17 137.9(6) . .
C24 C15 C16 C17 20.8(8) . .
C14 C15 C16 N4 78.4(6) . .
C25 C15 C16 N4 -44.5(7) . .
C24 C15 C16 N4 -161.6(5) . .
C14 C15 C16 Cs1 -2.9(5) . .
C25 C15 C16 Cs1 -125.7(4) . .
C24 C15 C16 Cs1 117.1(4) . .
O1C Cs1 C16 C17 70.3(4) . .
O2 Cs1 C16 C17 0.4(4) 1_455 .
O1BA Cs1 C16 C17 39.1(5) . .
N3 Cs1 C16 C17 159.1(4) . .
N4 Cs1 C16 C17 -107.8(5) . .
N1 Cs1 C16 C17 -106.4(4) . .
C14 Cs1 C16 C17 134.1(4) . .
N2 Cs1 C16 C17 -162.0(3) . .
C11 Cs1 C16 C17 150.2(4) . .
C6 Cs1 C16 C17 -147.1(3) . .
C19 Cs1 C16 C17 -71.9(4) . .
O1C Cs1 C16 N4 178.1(4) . .
O2 Cs1 C16 N4 108.2(3) 1_455 .
O1BA Cs1 C16 N4 146.9(5) . .
N3 Cs1 C16 N4 -93.1(3) . .
N1 Cs1 C16 N4 1.4(3) . .
C14 Cs1 C16 N4 -118.1(4) . .
N2 Cs1 C16 N4 -54.3(3) . .
C11 Cs1 C16 N4 -102.0(3) . .
C6 Cs1 C16 N4 -39.3(4) . .
C19 Cs1 C16 N4 35.8(3) . .
O1C Cs1 C16 C15 -62.0(4) . .
O2 Cs1 C16 C15 -131.9(3) 1_455 .
O1BA Cs1 C16 C15 -93.2(5) . .
N3 Cs1 C16 C15 26.8(3) . .
N4 Cs1 C16 C15 119.9(5) . .
N1 Cs1 C16 C15 121.3(3) . .
C14 Cs1 C16 C15 1.8(3) . .
N2 Cs1 C16 C15 65.6(3) . .
C11 Cs1 C16 C15 17.9(3) . .
C6 Cs1 C16 C15 80.6(3) . .
C19 Cs1 C16 C15 155.7(4) . .
N4 C16 C17 C18 1.4(6) . .
C15 C16 C17 C18 179.3(6) . .
Cs1 C16 C17 C18 75.2(4) . .
N4 C16 C17 Cs1 -73.8(4) . .
C15 C16 C17 Cs1 104.1(6) . .
O1C Cs1 C17 C16 -112.4(4) . .
O2 Cs1 C17 C16 -179.7(3) 1_455 .
O1BA Cs1 C17 C16 -135.6(6) . .
N3 Cs1 C17 C16 -17.7(3) . .
N4 Cs1 C17 C16 39.6(3) . .
N1 Cs1 C17 C16 72.6(3) . .
C14 Cs1 C17 C16 -34.1(3) . .
N2 Cs1 C17 C16 21.3(4) . .
C11 Cs1 C17 C16 -29.1(4) . .
C6 Cs1 C17 C16 44.9(4) . .
C19 Cs1 C17 C16 78.2(4) . .
O1C Cs1 C17 C18 135.2(4) . .
O2 Cs1 C17 C18 67.9(4) 1_455 .
O1BA Cs1 C17 C18 112.0(6) . .
N3 Cs1 C17 C18 -130.2(4) . .
N4 Cs1 C17 C18 -72.8(4) . .
N1 Cs1 C17 C18 -39.9(3) . .
C14 Cs1 C17 C18 -146.5(4) . .
N2 Cs1 C17 C18 -91.1(4) . .
C16 Cs1 C17 C18 -112.5(5) . .
C11 Cs1 C17 C18 -141.6(3) . .
C6 Cs1 C17 C18 -67.6(4) . .
C19 Cs1 C17 C18 -34.3(3) . .
C16 C17 C18 C19 -0.9(7) . .
Cs1 C17 C18 C19 67.5(4) . .
C16 C17 C18 Cs1 -68.4(4) . .
O1C Cs1 C18 C19 -162.2(4) . .
O2 Cs1 C18 C19 126.1(4) 1_455 .
O1BA Cs1 C18 C19 -173.7(5) . .
N3 Cs1 C18 C19 -66.2(4) . .
N4 Cs1 C18 C19 -38.3(3) . .
N1 Cs1 C18 C19 23.9(3) . .
C14 Cs1 C18 C19 -85.4(4) . .
N2 Cs1 C18 C19 -10.6(4) . .
C16 Cs1 C18 C19 -78.6(4) . .
C11 Cs1 C18 C19 -72.0(4) . .
C6 Cs1 C18 C19 16.2(4) . .
O1C Cs1 C18 C17 -48.0(4) . .
O2 Cs1 C18 C17 -119.7(3) 1_455 .
O1BA Cs1 C18 C17 -59.5(5) . .
N3 Cs1 C18 C17 48.1(3) . .
N4 Cs1 C18 C17 75.9(4) . .
N1 Cs1 C18 C17 138.1(4) . .
C14 Cs1 C18 C17 28.9(3) . .
N2 Cs1 C18 C17 103.6(3) . .
C16 Cs1 C18 C17 35.7(3) . .
C11 Cs1 C18 C17 42.2(4) . .
C6 Cs1 C18 C17 130.5(3) . .
C19 Cs1 C18 C17 114.2(5) . .
C17 C18 C19 N4 0.0(6) . .
Cs1 C18 C19 N4 68.6(4) . .
C17 C18 C19 C20 -176.3(6) . .
Cs1 C18 C19 C20 -107.7(6) . .
C17 C18 C19 Cs1 -68.5(4) . .
C16 N4 C19 C18 0.9(6) . .
Cs1 N4 C19 C18 -78.1(4) . .
C16 N4 C19 C20 177.6(5) . .
Cs1 N4 C19 C20 98.7(5) . .
C16 N4 C19 Cs1 78.9(4) . .
O1C Cs1 C19 C18 21.8(5) . .
O2 Cs1 C19 C18 -61.1(4) 1_455 .
O1BA Cs1 C19 C18 6.0(5) . .
N3 Cs1 C19 C18 112.8(4) . .
N4 Cs1 C19 C18 109.6(5) . .
N1 Cs1 C19 C18 -151.5(4) . .
C14 Cs1 C19 C18 89.8(4) . .
N2 Cs1 C19 C18 170.9(3) . .
C16 Cs1 C19 C18 72.3(4) . .
C11 Cs1 C19 C18 114.9(4) . .
C6 Cs1 C19 C18 -166.6(3) . .
O1C Cs1 C19 N4 -87.7(5) . .
O2 Cs1 C19 N4 -170.7(3) 1_455 .
O1BA Cs1 C19 N4 -103.6(5) . .
N3 Cs1 C19 N4 3.2(3) . .
N1 Cs1 C19 N4 99.0(3) . .
C14 Cs1 C19 N4 -19.8(3) . .
N2 Cs1 C19 N4 61.3(3) . .
C16 Cs1 C19 N4 -37.3(3) . .
C11 Cs1 C19 N4 5.4(3) . .
C6 Cs1 C19 N4 83.8(3) . .
O1C Cs1 C19 C20 153.9(5) . .
O2 Cs1 C19 C20 71.0(4) 1_455 .
O1BA Cs1 C19 C20 138.1(5) . .
N3 Cs1 C19 C20 -115.1(4) . .
N4 Cs1 C19 C20 -118.3(5) . .
N1 Cs1 C19 C20 -19.3(3) . .
C14 Cs1 C19 C20 -138.1(4) . .
N2 Cs1 C19 C20 -57.0(4) . .
C16 Cs1 C19 C20 -155.6(5) . .
C11 Cs1 C19 C20 -113.0(4) . .
C6 Cs1 C19 C20 -34.5(4) . .
C18 C19 C20 C26 -26.3(9) . .
N4 C19 C20 C26 157.9(5) . .
Cs1 C19 C20 C26 -124.1(4) . .
C18 C19 C20 C1 91.6(7) . .
N4 C19 C20 C1 -84.2(6) . .
Cs1 C19 C20 C1 -6.2(5) . .
C18 C19 C20 C38 -148.7(6) . .
N4 C19 C20 C38 35.5(7) . .
Cs1 C19 C20 C38 113.5(4) . .
C2 C1 C20 C26 22.5(9) . .
N1 C1 C20 C26 -159.7(5) . .
Cs1 C1 C20 C26 124.6(4) . .
C2 C1 C20 C19 -96.0(8) . .
N1 C1 C20 C19 81.8(6) . .
Cs1 C1 C20 C19 6.1(5) . .
C2 C1 C20 C38 142.5(7) . .
N1 C1 C20 C38 -39.7(7) . .
Cs1 C1 C20 C38 -115.4(4) . .
C11 C10 C27 C28 -61.5(7) . .
C9 C10 C27 C28 178.0(5) . .
C23 C10 C27 C28 59.3(7) . .
C10 C27 C28 C29 167.6(5) . .
C30 O1 C29 C28 -99.9(6) . .
C27 C28 C29 O1 -76.0(7) . .
Cs1 O2 C30 O1 -122.6(5) 1_655 .
Cs1 O2 C30 C31 57.6(8) 1_655 .
C29 O1 C30 O2 -0.5(9) . .
C29 O1 C30 C31 179.3(5) . .
C29 O1 C30 Cs1 -54.2(8) . 1_655
C34 N5 C31 C32 0.4(7) . .
C34 N5 C31 C30 -175.8(6) . .
O2 C30 C31 N5 -176.3(6) . .
O1 C30 C31 N5 4.0(9) . .
Cs1 C30 C31 N5 -141.5(6) 1_655 .
O2 C30 C31 C32 8.2(11) . .
O1 C30 C31 C32 -171.5(6) . .
Cs1 C30 C31 C32 43.0(7) 1_655 .
N5 C31 C32 C33 -0.6(8) . .
C30 C31 C32 C33 175.5(6) . .
C31 C32 C33 C34 0.5(8) . .
C31 N5 C34 C33 -0.1(7) . .
C31 N5 C34 C35 173.4(6) . .
C32 C33 C34 N5 -0.3(8) . .
C32 C33 C34 C35 -173.5(6) . .
C36 O4 C35 O3 -1.5(10) . .
C36 O4 C35 C34 -179.3(5) . .
N5 C34 C35 O3 -179.5(6) . .
C33 C34 C35 O3 -7.3(11) . .
N5 C34 C35 O4 -1.6(9) . .
C33 C34 C35 O4 170.6(6) . .
C35 O4 C36 C37 99.2(7) . .
O4 C36 C37 C38 75.8(7) . .
C26 C20 C38 C37 -56.7(7) . .
C19 C20 C38 C37 65.2(7) . .
C1 C20 C38 C37 -175.5(5) . .
C36 C37 C38 C20 -169.1(6) . .
O1C Cs1 O1BA C2BA 57.9(18) . .
O2 Cs1 O1BA C2BA -23.9(18) 1_455 .
N3 Cs1 O1BA C2BA 134.6(18) . .
N4 Cs1 O1BA C2BA -164.1(18) . .
N1 Cs1 O1BA C2BA -111.9(18) . .
C14 Cs1 O1BA C2BA 141.4(19) . .
N2 Cs1 O1BA C2BA 84(2) . .
C16 Cs1 O1BA C2BA -176.7(19) . .
C11 Cs1 O1BA C2BA 111.0(18) . .
C6 Cs1 O1BA C2BA 18(3) . .
C19 Cs1 O1BA C2BA -142.1(18) . .
Cs1 O1BA C2BA C3BA 141(2) . .
O2 Cs1 O1C C2C -45.2(17) 1_455 .
O1BA Cs1 O1C C2C -127.3(19) . .
N3 Cs1 O1C C2C 121.8(17) . .
N4 Cs1 O1C C2C 179.1(16) . .
N1 Cs1 O1C C2C -33(4) . .
C14 Cs1 O1C C2C 140.9(17) . .
N2 Cs1 O1C C2C 63.3(18) . .
C16 Cs1 O1C C2C 178.1(17) . .
C11 Cs1 O1C C2C 103.0(17) . .
C6 Cs1 O1C C2C 36.4(18) . .
C19 Cs1 O1C C2C -153.3(16) . .
Cs1 O1C C2C C3C -44(4) . .
O1C Cs1 C2C C3C 144(3) . .
O2 Cs1 C2C C3C -88(2) 1_455 .
O1BA Cs1 C2C C3C -176(2) . .
N3 Cs1 C2C C3C 83(2) . .
N4 Cs1 C2C C3C 143.0(18) . .
N1 Cs1 C2C C3C -45(3) . .
C14 Cs1 C2C C3C 105(2) . .
N2 Cs1 C2C C3C 20(2) . .
C16 Cs1 C2C C3C 142(2) . .
C11 Cs1 C2C C3C 69(2) . .
C6 Cs1 C2C C3C -4(2) . .
C19 Cs1 C2C C3C -179.3(18) . .
O2 Cs1 C2C O1C 127.9(18) 1_455 .
O1BA Cs1 C2C O1C 39.8(15) . .
N3 Cs1 C2C O1C -60.8(17) . .
N4 Cs1 C2C O1C -1(2) . .
N1 Cs1 C2C O1C 171.2(10) . .
C14 Cs1 C2C O1C -38.8(17) . .
N2 Cs1 C2C O1C -124.6(16) . .
C16 Cs1 C2C O1C -2.1(19) . .
C11 Cs1 C2C O1C -75.5(17) . .
C6 Cs1 C2C O1C -148.5(16) . .
C19 Cs1 C2C O1C 36(2) . .
